data_1510928
loop_
_publ_author_name
'Chaminade, J.P.'
'Fouassier, C.'
'Jubera, V.'
'Gravereau, P.'

_publ_section_title
;
 A new oxyborate in the ternary phase diagrams Li2 O-Ln2 O3-B2 O3: Li2 Ln5
 O4 (B O3)3 (Ln = Yb, Lu): Crystal structure of the ytterbium phase
;
_journal_name_full 'Journal of Solid State Chemistry'
_journal_page_first 161
_journal_page_last 167
_journal_paper_doi 10.1006/jssc.2000.8977
_journal_volume 156
_journal_year 2001
_chemical_formula_sum 'B3 Li2 O13 Yb5'
_chemical_name_systematic 'Li2 Yb5 O4 (B O3)3'
_space_group_IT_number 11
_symmetry_space_group_name_Hall '-P 2yb'
_symmetry_space_group_name_H-M 'P 1 21/m 1'
_cell_angle_alpha 90
_cell_angle_beta 105.45
_cell_angle_gamma 90
_cell_formula_units_Z 2
_cell_length_a 10.095
_cell_length_b 3.519
_cell_length_c 15.647
_cell_volume 535.762
_citation_journal_id_ASTM JSSCBI
_cod_data_source_file boron_457.cif
_cod_data_source_block B3Li2O13Yb5
_cod_original_cell_volume 535.7623
_cod_database_code 1510928

loop_
_symmetry_equiv_pos_as_xyz
x,y,z
-x,y+1/2,-z
-x,-y,-z
x,-y-1/2,z

loop_
_atom_site_label
_atom_site_type_symbol
_atom_site_fract_x
_atom_site_fract_y
_atom_site_fract_z
_atom_site_occupancy
_atom_site_U_iso_or_equiv
O8 O-2 0.8465 0.25 0.2527 1 0.0
B1 B+3 0.41 0.25 0.1104 1 0.0
O3 O-2 0.5417 0.25 0.1634 1 0.0
Li1 Li+1 0.614 0.25 0.053 1 0.0
O11 O-2 0.6116 0.25 0.7042 1 0.0
O1 O-2 0.3798 0.25 0.0195 1 0.0
O2 O-2 0.2972 0.25 0.1489 1 0.0
Yb2 Yb+3 0.5195 0.25 0.3018 1 0.0
Yb5 Yb+3 0.8134 0.25 0.7941 1 0.0
Yb4 Yb+3 0.64 0.25 0.5626 1 0.0
O4 O-2 0.0803 0.25 0.5837 1 0.0
O5 O-2 0.2365 0.25 0.493 1 0.0
O7 O-2 0.8298 0.25 0.0959 1 0.0
Li2 Li+1 0.246 0.25 0.752 1 0.0
O9 O-2 0.0448 0.25 0.2065 1 0.0
B2 B+3 0.2144 0.25 0.576 1 0.0
Yb1 Yb+3 0.0351 0.25 0.3731 1 0.0
B3 B+3 0.9061 0.25 0.1824 1 0.0
Yb3 Yb+3 0.1449 0.25 0.9992 1 0.0
O6 O-2 0.3221 0.25 0.6528 1 0.0
O13 O-2 0.9178 0.25 0.9376 1 0.0
O12 O-2 0.8519 0.25 0.6541 1 0.0
O10 O-2 0.4877 0.25 0.4317 1 0.0
